data_7051845
loop_
_publ_author_name
'Delval, Franck'
'Spyratou, Alexandra'
'Verdan, Simon'
'Bernardinelli, Gerald'
'Williams, Alan F.'

_publ_section_title
;
 The clash of the synthons: crystal structures of
 benzimidazole--alcohol--carboxylic acids
;
_journal_issue 8
_journal_name_full 'New Journal of Chemistry'
_journal_page_first 1394
_journal_paper_doi 10.1039/b717018a
_journal_volume 32
_journal_year 2008
_chemical_absolute_configuration syn
_chemical_formula_moiety 'C10 H10 N2 O3'
_chemical_formula_sum 'C10 H10 N2 O3'
_chemical_formula_weight 206.2
_space_group_IT_number 4
_symmetry_cell_setting monoclinic
_symmetry_space_group_name_Hall 'P 2yb'
_symmetry_space_group_name_H-M 'P 1 21 1'
_audit_conform_dict_name cif_core.dic
_audit_conform_dict_version 2.0.1
_audit_creation_date 2006-11-20
_audit_creation_method from_xtal_archive_file_using_CIFIO
_audit_update_record 2007-09-19
_cell_angle_alpha 90.00000
_cell_angle_beta 101.112(13)
_cell_angle_gamma 90.00000
_cell_formula_units_Z 2
_cell_length_a 4.6354(5)
_cell_length_b 10.4827(15)
_cell_length_c 10.2152(12)
_cell_measurement_reflns_used 4892
_cell_measurement_temperature 220
_cell_measurement_theta_max 27.9
_cell_measurement_theta_min 2.9
_cell_volume 487.07(11)
_computing_cell_refinement 'CELL (Stoe & Cie, 1999)'
_computing_data_collection 'EXPOSE (Stoe & Cie, 1999)'
_computing_data_reduction 'XRED (Stoe & Cie, 1999)'
_computing_molecular_graphics xtal_gx3
_computing_publication_material xtal_CIFIO
_computing_structure_refinement xtal_CRYLSQ
_computing_structure_solution SIR97
_diffrn_detector_area_resol_mean 6
_diffrn_measured_fraction_theta_full 1.0
_diffrn_measured_fraction_theta_max 1.0
_diffrn_measurement_device_type 'Stoe Ipds'
_diffrn_measurement_method \f
_diffrn_radiation_type MoK\a
_diffrn_radiation_wavelength .71073
_diffrn_reflns_av_R_equivalents .047
_diffrn_reflns_limit_h_max 5
_diffrn_reflns_limit_h_min -5
_diffrn_reflns_limit_k_max 13
_diffrn_reflns_limit_k_min -13
_diffrn_reflns_limit_l_max 13
_diffrn_reflns_limit_l_min -13
_diffrn_reflns_number 7468
_diffrn_reflns_theta_full 27.9
_diffrn_reflns_theta_max 27.9
_diffrn_standards_decay_% 0
_exptl_absorpt_coefficient_mu .106
_exptl_absorpt_correction_T_max .9964
_exptl_absorpt_correction_T_min .9700
_exptl_absorpt_correction_type numerical
_exptl_absorpt_process_details 'XRED; Stoe & Cie, 1999'
_exptl_crystal_colour colorless
_exptl_crystal_density_diffrn 1.406
_exptl_crystal_density_meas ?
_exptl_crystal_description plate
_exptl_crystal_F_000 216
_exptl_crystal_size_max .41
_exptl_crystal_size_mid .184
_exptl_crystal_size_min .034
_refine_diff_density_max .461
_refine_diff_density_min -.554
_refine_ls_abs_structure_details Flack_xabs_not_refined
_refine_ls_abs_structure_Flack 0
_refine_ls_extinction_method none
_refine_ls_goodness_of_fit_ref 1.66(4)
_refine_ls_hydrogen_treatment mixed
_refine_ls_number_parameters 138
_refine_ls_number_reflns 1574
_refine_ls_R_factor_gt .031
_refine_ls_shift/su_max .0003
_refine_ls_structure_factor_coef F
_refine_ls_weighting_details \w=1/[\s^2^(Fo)+0.0002(Fo^2^)]
_refine_ls_weighting_scheme calc
_refine_ls_wR_factor_ref .031
_reflns_Friedel_coverage .95
_reflns_number_gt 1575
_reflns_number_total 2275
_reflns_threshold_expression 'refl observed if Fo > 3.99 \s(Fo)'
_cod_data_source_file b717018a.txt
_cod_data_source_block verdan-6
_cod_depositor_comments
;
The following automatic conversions were performed:

'_exptl_crystal_density_meas' value 'not_measured' was changed to '?'
- the value is perceived as not measured.

Automatic conversion script
Id: cif_fix_values 3008 2015-01-20 13:52:24Z robertas 
;
_cod_original_sg_symbol_Hall 'p 2yb'
_cod_original_sg_symbol_H-M 'P 21'
_cod_database_code 7051845

loop_
_symmetry_equiv_pos_as_xyz
+x,+y,+z
-x,1/2+y,-z

loop_
_atom_site_label
_atom_site_fract_x
_atom_site_fract_y
_atom_site_fract_z
_atom_site_U_iso_or_equiv
_atom_site_occupancy
_atom_site_adp_type
O1 .4889(6) .30000 .5818(3) .0315(16) 1.00000 Uani
O2 .4319(7) .6528(5) .7123(3) .0359(16) 1.00000 Uani
O3 .4492(6) .5705(4) .5137(3) .0308(15) 1.00000 Uani
N1 .1582(8) .3265(4) .3164(4) .0289(18) 1.00000 Uani
N2 -.1589(7) .4526(5) .3827(4) .0282(18) 1.00000 Uani
C1 -.0121(10) .3801(5) .2020(4) .031(3) 1.00000 Uani
C2 -.0058(11) .3648(6) .0672(5) .042(3) 1.00000 Uani
C3 -.1984(11) .4389(7) -.0213(5) .049(3) 1.00000 Uani
C4 -.3883(11) .5273(6) .0219(5) .046(3) 1.00000 Uani
C5 -.4008(10) .5395(5) .1559(5) .038(3) 1.00000 Uani
C6 -.2102(9) .4626(5) .2445(4) .029(3) 1.00000 Uani
C7 .0654(9) .3721(5) .4227(4) .025(2) 1.00000 Uani
C8 .1947(9) .3400(5) .5666(4) .026(2) 1.00000 Uani
C9 .1885(8) .4556(5) .6579(4) .027(2) 1.00000 Uani
C10 .3744(9) .5678(5) .6269(4) .0244(19) 1.00000 Uani
H101 .497(3) .233(4) .539(5) .05000 1.00000 Uiso
H01 .30435 .27113 .31800 .05000 1.00000 Uiso
H02 -.25907 .49315 .43619 .05000 1.00000 Uiso
H2 .12176 .30749 .03819 .05000 1.00000 Uiso
H3 -.20267 .42993 -.11227 .05000 1.00000 Uiso
H4 -.50761 .57850 -.04055 .05000 1.00000 Uiso
H5 -.52959 .59604 .18508 .05000 1.00000 Uiso
H8 .07341 .27083 .59148 .05000 1.00000 Uiso
H91 -.01563 .48441 .64839 .05000 1.00000 Uiso
H92 .26189 .42876 .75018 .05000 1.00000 Uiso

loop_
_atom_site_aniso_label
_atom_site_aniso_U_11
_atom_site_aniso_U_22
_atom_site_aniso_U_33
_atom_site_aniso_U_12
_atom_site_aniso_U_13
_atom_site_aniso_U_23
O1 .0278(19) .0287(16) .0363(17) .0025(12) .0019(12) -.0053(13)
O2 .0474(19) .0318(15) .0301(15) -.0124(14) .0111(12) -.0081(14)
O3 .0377(19) .0262(14) .0320(16) -.0023(14) .0155(12) -.0011(13)
N1 .026(3) .0341(19) .0273(18) .0015(15) .0064(14) -.0030(15)
N2 .0251(19) .0333(19) .0267(19) .0016(17) .0060(13) -.0018(15)
C1 .026(3) .039(3) .027(3) -.0033(18) .0053(16) .0007(19)
C2 .037(3) .061(3) .028(3) -.001(3) .0091(18) -.005(3)
C3 .041(3) .083(4) .021(3) -.007(3) .0054(18) .006(3)
C4 .036(3) .064(4) .035(3) -.001(3) -.000(2) .015(3)
C5 .028(3) .047(3) .036(3) .002(2) .0032(18) .007(2)
C6 .024(3) .038(3) .025(3) -.0047(19) .0045(15) .0003(19)
C7 .022(3) .0255(18) .030(2) -.0027(17) .0064(15) -.0018(18)
C8 .025(3) .025(2) .027(3) -.0031(17) .0038(15) .0031(16)
C9 .027(3) .029(3) .025(3) -.0009(19) .0066(15) -.0041(18)
C10 .023(3) .0234(19) .027(2) .0053(17) .0057(15) .0006(18)

loop_
_geom_angle_atom_site_label_1
_geom_angle_atom_site_label_2
_geom_angle_atom_site_label_3
_geom_angle_site_symmetry_1
_geom_angle_site_symmetry_2
_geom_angle_site_symmetry_3
_geom_angle
C8 O1 H101 . . . 109.5(8)
C1 N1 C7 . . . 108.6(4)
C6 N2 C7 . . . 109.1(4)
N1 C1 C2 . . . 131.7(5)
N1 C1 C6 . . . 106.8(4)
C2 C1 C6 . . . 121.5(4)
C1 C2 C3 . . . 116.6(5)
C2 C3 C4 . . . 122.0(5)
C3 C4 C5 . . . 121.2(5)
C4 C5 C6 . . . 116.4(5)
N2 C6 C1 . . . 106.1(4)
N2 C6 C5 . . . 131.8(5)
C1 C6 C5 . . . 122.1(4)
N1 C7 N2 . . . 109.3(4)
N1 C7 C8 . . . 125.6(4)
N2 C7 C8 . . . 125.1(4)
O1 C8 C7 . . . 111.6(4)
O1 C8 C9 . . . 107.4(3)
C7 C8 C9 . . . 111.3(4)
C8 C9 C10 . . . 113.9(4)
O2 C10 O3 . . . 124.4(5)
O2 C10 C9 . . . 117.5(4)
O3 C10 C9 . . . 118.0(4)

loop_
_geom_bond_atom_site_label_1
_geom_bond_atom_site_label_2
_geom_bond_site_symmetry_1
_geom_bond_site_symmetry_2
_geom_bond_distance
O1 C8 . . 1.407(5)
O1 H101 . . .83(4)
O2 C10 . . 1.240(6)
O3 C10 . . 1.271(5)
N1 C1 . . 1.396(5)
N1 C7 . . 1.331(6)
N2 C6 . . 1.390(5)
N2 C7 . . 1.340(6)
C1 C2 . . 1.392(6)
C1 C6 . . 1.390(7)
C2 C3 . . 1.380(7)
C3 C4 . . 1.407(9)
C4 C5 . . 1.387(7)
C5 C6 . . 1.393(6)
C7 C8 . . 1.514(5)
C8 C9 . . 1.533(7)
C9 C10 . . 1.527(7)

loop_
_geom_hbond_atom_site_label_D
_geom_hbond_atom_site_label_H
_geom_hbond_atom_site_label_A
_geom_hbond_site_symmetry_D
_geom_hbond_site_symmetry_H
_geom_hbond_site_symmetry_A
_geom_hbond_distance_DH
_geom_hbond_distance_HA
_geom_hbond_distance_DA
_geom_hbond_angle_DHA
O1 H101 O3 . . 2_646 0.83(4) 1.82(4) 2.633(4) 165(4)
N1 H01 O2 . . 2_646 0.89 1.81 2.688(5) 169
N2 H02 O3 . . 1_455 0.89 1.88 2.748(5) 166

loop_
_geom_torsion_atom_site_label_1
_geom_torsion_atom_site_label_2
_geom_torsion_atom_site_label_3
_geom_torsion_atom_site_label_4
_geom_torsion_site_symmetry_1
_geom_torsion_site_symmetry_2
_geom_torsion_site_symmetry_3
_geom_torsion_site_symmetry_4
_geom_torsion
H101 O1 C8 C7 . . . . -63(4)
H101 O1 C8 C9 . . . . 175(4)
C7 N1 C1 C2 . . . . 179.9(6)
C7 N1 C1 C6 . . . . 1.0(6)
C1 N1 C7 N2 . . . . .3(6)
C1 N1 C7 C8 . . . . -178.9(5)
C7 N2 C6 C1 . . . . 2.2(5)
C7 N2 C6 C5 . . . . -174.6(5)
C6 N2 C7 N1 . . . . -1.6(6)
C6 N2 C7 C8 . . . . 177.7(4)
N1 C1 C2 C3 . . . . -176.5(6)
C6 C1 C2 C3 . . . . 2.3(8)
N1 C1 C6 N2 . . . . -1.9(5)
N1 C1 C6 C5 . . . . 175.3(5)
C2 C1 C6 N2 . . . . 179.1(5)
C2 C1 C6 C5 . . . . -3.8(8)
C1 C2 C3 C4 . . . . 1.1(9)
C2 C3 C4 C5 . . . . -3.3(9)
C3 C4 C5 C6 . . . . 1.8(8)
C4 C5 C6 N2 . . . . 178.0(5)
C4 C5 C6 C1 . . . . 1.6(7)
N1 C7 C8 O1 . . . . 24.3(6)
N1 C7 C8 C9 . . . . 144.3(5)
N2 C7 C8 O1 . . . . -154.8(4)
N2 C7 C8 C9 . . . . -34.8(6)
O1 C8 C9 C10 . . . . 59.4(4)
C7 C8 C9 C10 . . . . -63.0(5)
C8 C9 C10 O2 . . . . -164.9(4)
C8 C9 C10 O3 . . . . 18.1(5)

loop_
_cod_related_entry_id
_cod_related_entry_database
_cod_related_entry_code
1 ChemSpider 618922
